data_2232872
loop_
_publ_author_name
'de Fonseca, Alexandra'
'Storino, Tom\'as Garcia'
'Carratu, Vanessa Santana'
'Locatelli, Aline'
'de Oliveira, Adriano Bof'

_publ_section_title
;
 4-Methyl-<i>N</i>'-(2-oxoindolin-3-ylidene)benzene-1-sulfonohydrazide
;
_journal_coeditor_code NC2252
_journal_issue 12
_journal_name_full 'Acta Crystallographica Section E'
_journal_page_first o3256
_journal_paper_doi 10.1107/S1600536811046605
_journal_volume 67
_journal_year 2011
_chemical_formula_iupac 'C15 H13 N3 O3 S1'
_chemical_formula_moiety 'C15 H13 N3 O3 S1'
_chemical_formula_sum 'C15 H13 N3 O3 S'
_chemical_formula_weight 315.346
_chemical_melting_point 476
_chemical_name_common
;
Isatin-3-tosylhydrazone
;
_chemical_name_systematic
;
4-Methyl-<i>N</i>'-(2-oxoindolin-3-ylidene)benzene-1-sulfonohydrazide
;
_space_group_IT_number 14
_symmetry_cell_setting monoclinic
_symmetry_space_group_name_Hall '-P 2ybc'
_symmetry_space_group_name_H-M 'P 1 21/c 1'
_atom_sites_solution_hydrogens geom
_atom_sites_solution_primary direct
_atom_sites_solution_secondary difmap
_audit_creation_method SHELXL-97
_cell_angle_alpha 90.00
_cell_angle_beta 110.4270(10)
_cell_angle_gamma 90.00
_cell_formula_units_Z 4
_cell_length_a 14.9050(3)
_cell_length_b 5.78490(10)
_cell_length_c 17.8112(3)
_cell_measurement_reflns_used 4508
_cell_measurement_temperature 293(2)
_cell_measurement_theta_max 26.04
_cell_measurement_theta_min 2.92
_cell_volume 1439.18(5)
_computing_cell_refinement 'SAINT (Bruker, 2005)'
_computing_data_collection 'APEX2 (Bruker, 2005)'
_computing_data_reduction 'SAINT (Bruker, 2005)'
_computing_molecular_graphics 'DIAMOND (Brandenburg, 2006)'
_computing_publication_material 'publCIF (Westrip, 2010)'
_computing_structure_refinement 'SHELXL97 (Sheldrick, 2008)'
_computing_structure_solution 'SHELXS97 (Sheldrick, 2008)'
_diffrn_ambient_temperature 293(2)
_diffrn_measured_fraction_theta_full 0.998
_diffrn_measured_fraction_theta_max 0.998
_diffrn_measurement_device_type 'Bruker X8 APEXII CCD area-detector'
_diffrn_measurement_method '\f and \w scans'
_diffrn_radiation_monochromator graphite
_diffrn_radiation_type MoK\a
_diffrn_radiation_wavelength 0.71073
_diffrn_reflns_av_R_equivalents 0.0258
_diffrn_reflns_av_sigmaI/netI 0.0284
_diffrn_reflns_limit_h_max 21
_diffrn_reflns_limit_h_min -20
_diffrn_reflns_limit_k_max 5
_diffrn_reflns_limit_k_min -8
_diffrn_reflns_limit_l_max 23
_diffrn_reflns_limit_l_min -25
_diffrn_reflns_number 15630
_diffrn_reflns_theta_full 30.06
_diffrn_reflns_theta_max 30.06
_diffrn_reflns_theta_min 2.92
_diffrn_standards_number 0
_exptl_absorpt_coefficient_mu 0.242
_exptl_absorpt_correction_T_max 0.9763
_exptl_absorpt_correction_T_min 0.8766
_exptl_absorpt_correction_type multi-scan
_exptl_absorpt_process_details '(SADABS; Bruker, 2005)'
_exptl_crystal_colour yellow
_exptl_crystal_density_diffrn 1.455
_exptl_crystal_density_method 'not measured'
_exptl_crystal_description block
_exptl_crystal_F_000 656
_exptl_crystal_size_max 0.56
_exptl_crystal_size_mid 0.16
_exptl_crystal_size_min 0.10
_refine_diff_density_max 0.275
_refine_diff_density_min -0.443
_refine_ls_extinction_method none
_refine_ls_goodness_of_fit_ref 1.051
_refine_ls_hydrogen_treatment mixed
_refine_ls_matrix_type full
_refine_ls_number_parameters 208
_refine_ls_number_reflns 4204
_refine_ls_number_restraints 0
_refine_ls_restrained_S_all 1.051
_refine_ls_R_factor_all 0.0594
_refine_ls_R_factor_gt 0.0418
_refine_ls_shift/su_max 0.001
_refine_ls_shift/su_mean 0.000
_refine_ls_structure_factor_coef Fsqd
_refine_ls_weighting_details 'calc w=1/[\s^2^(Fo^2^)+(0.0476P)^2^+0.4436P] where P=(Fo^2^+2Fc^2^)/3'
_refine_ls_weighting_scheme calc
_refine_ls_wR_factor_gt 0.1019
_refine_ls_wR_factor_ref 0.1125
_reflns_number_gt 3146
_reflns_number_total 4204
_reflns_threshold_expression I>2sigma(I)
_cod_data_source_file nc2252.cif
_cod_data_source_block I
_cod_original_sg_symbol_H-M 'P 21/c'
_cod_original_formula_sum 'C15 H13 N3 O3 S1'
_cod_database_code 2232872
_cod_database_fobs_code 2232872

loop_
_symmetry_equiv_pos_as_xyz
'x, y, z'
'-x, y+1/2, -z+1/2'
'-x, -y, -z'
'x, -y-1/2, z-1/2'

loop_
_atom_site_type_symbol
_atom_site_label
_atom_site_fract_x
_atom_site_fract_y
_atom_site_fract_z
_atom_site_U_iso_or_equiv
_atom_site_adp_type
_atom_site_calc_flag
_atom_site_refinement_flags
_atom_site_occupancy
C C3 0.11277(11) 1.0172(3) 0.32467(9) 0.0394(4) Uani d . 1
H H3 0.1057 1.1188 0.3627 0.047 Uiso calc R 1
C C11 0.53807(13) 0.3670(4) 0.17689(12) 0.0566(5) Uani d . 1
H H8 0.5908 0.3119 0.2187 0.068 Uiso calc R 1
C C12 0.54616(13) 0.5683(4) 0.13898(12) 0.0527(5) Uani d . 1
C C10 0.45279(12) 0.2441(3) 0.15401(11) 0.0490(4) Uani d . 1
H H7 0.4482 0.1086 0.1805 0.059 Uiso calc R 1
C C13 0.46719(15) 0.6454(4) 0.07640(14) 0.0606(5) Uani d . 1
H H9 0.4717 0.7815 0.0501 0.073 Uiso calc R 1
C C14 0.38184(13) 0.5253(3) 0.05197(12) 0.0540(5) Uani d . 1
H H10 0.3296 0.5786 0.0094 0.065 Uiso calc R 1
C C15 0.63816(15) 0.7038(5) 0.16498(16) 0.0760(7) Uani d . 1
H H11 0.6298 0.8449 0.1901 0.114 Uiso calc R 1
H H12 0.6553 0.7391 0.1191 0.114 Uiso calc R 1
H H13 0.6881 0.6138 0.2023 0.114 Uiso calc R 1
H H6 0.1551(15) 0.431(4) 0.0260(12) 0.059(6) Uiso d . 1
H H1 0.0168(14) 1.043(4) 0.0776(12) 0.055(6) Uiso d . 1
S S1 0.26748(3) 0.16782(7) 0.06008(2) 0.03535(12) Uani d . 1
N N3 0.18364(9) 0.3472(2) 0.06478(8) 0.0352(3) Uani d . 1
N N2 0.19062(8) 0.4241(2) 0.13897(7) 0.0320(3) Uani d . 1
C C8 0.08200(10) 0.7533(3) 0.07301(8) 0.0305(3) Uani d . 1
O O1 0.06596(8) 0.71841(19) 0.00121(6) 0.0382(3) Uani d . 1
C C9 0.37519(11) 0.3244(3) 0.09182(9) 0.0347(3) Uani d . 1
N N1 0.05136(9) 0.9330(2) 0.10573(7) 0.0329(3) Uani d . 1
C C7 0.14177(10) 0.6049(2) 0.14176(8) 0.0292(3) Uani d . 1
C C1 0.08633(10) 0.9203(2) 0.19011(8) 0.0295(3) Uani d . 1
O O3 0.23997(9) 0.1214(2) -0.02344(7) 0.0511(3) Uani d . 1
C C5 0.17706(11) 0.6607(3) 0.29508(9) 0.0353(3) Uani d . 1
H H5 0.2115 0.5247 0.3121 0.042 Uiso calc R 1
C C2 0.07358(11) 1.0743(3) 0.24401(9) 0.0351(3) Uani d . 1
H H2 0.0400 1.2115 0.2272 0.042 Uiso calc R 1
C C6 0.13941(10) 0.7169(2) 0.21428(8) 0.0298(3) Uani d . 1
C C4 0.16212(11) 0.8120(3) 0.34970(9) 0.0398(4) Uani d . 1
H H4 0.1855 0.7755 0.4040 0.048 Uiso calc R 1
O O2 0.27543(8) -0.0145(2) 0.11553(8) 0.0481(3) Uani d . 1

loop_
_atom_site_aniso_label
_atom_site_aniso_U_11
_atom_site_aniso_U_22
_atom_site_aniso_U_33
_atom_site_aniso_U_12
_atom_site_aniso_U_13
_atom_site_aniso_U_23
C3 0.0415(8) 0.0398(9) 0.0366(8) 0.0005(7) 0.0132(7) -0.0057(7)
C11 0.0392(9) 0.0670(13) 0.0552(11) -0.0021(9) 0.0060(8) -0.0073(10)
C12 0.0403(9) 0.0587(12) 0.0630(12) -0.0114(8) 0.0231(8) -0.0226(10)
C10 0.0454(9) 0.0506(10) 0.0469(10) -0.0021(8) 0.0109(8) 0.0040(8)
C13 0.0556(12) 0.0479(11) 0.0792(15) -0.0130(9) 0.0247(10) 0.0044(10)
C14 0.0423(9) 0.0485(10) 0.0646(12) -0.0034(8) 0.0105(8) 0.0089(9)
C15 0.0501(12) 0.0853(17) 0.0963(18) -0.0272(12) 0.0300(12) -0.0305(14)
S1 0.0344(2) 0.0308(2) 0.0424(2) -0.00097(15) 0.01533(16) -0.00615(15)
N3 0.0354(7) 0.0364(7) 0.0338(7) 0.0062(5) 0.0122(5) 0.0009(6)
N2 0.0333(6) 0.0304(6) 0.0335(6) 0.0027(5) 0.0133(5) 0.0016(5)
C8 0.0282(6) 0.0315(7) 0.0314(7) 0.0007(6) 0.0101(5) 0.0068(6)
O1 0.0424(6) 0.0417(6) 0.0294(5) 0.0047(5) 0.0111(4) 0.0051(5)
C9 0.0322(7) 0.0333(8) 0.0411(8) -0.0007(6) 0.0158(6) -0.0063(6)
N1 0.0360(6) 0.0308(6) 0.0313(6) 0.0080(5) 0.0109(5) 0.0087(5)
C7 0.0283(6) 0.0292(7) 0.0303(7) 0.0008(5) 0.0103(5) 0.0059(6)
C1 0.0287(6) 0.0283(7) 0.0317(7) 0.0007(5) 0.0107(5) 0.0053(6)
O3 0.0516(7) 0.0557(8) 0.0466(7) -0.0074(6) 0.0177(6) -0.0220(6)
C5 0.0342(7) 0.0371(8) 0.0319(7) 0.0068(6) 0.0081(6) 0.0063(6)
C2 0.0364(7) 0.0288(7) 0.0400(8) 0.0040(6) 0.0134(6) 0.0024(6)
C6 0.0288(6) 0.0295(7) 0.0315(7) 0.0033(5) 0.0109(5) 0.0036(6)
C4 0.0397(8) 0.0460(9) 0.0293(7) 0.0023(7) 0.0066(6) 0.0014(7)
O2 0.0449(6) 0.0336(6) 0.0689(8) 0.0029(5) 0.0239(6) 0.0083(6)

loop_
_atom_type_symbol
_atom_type_description
_atom_type_scat_dispersion_real
_atom_type_scat_dispersion_imag
_atom_type_scat_source
C C 0.0033 0.0016 'International Tables Vol C Tables 4.2.6.8 and 6.1.1.4'
H H 0.0000 0.0000 'International Tables Vol C Tables 4.2.6.8 and 6.1.1.4'
N N 0.0061 0.0033 'International Tables Vol C Tables 4.2.6.8 and 6.1.1.4'
O O 0.0106 0.0060 'International Tables Vol C Tables 4.2.6.8 and 6.1.1.4'
S S 0.1246 0.1234 'International Tables Vol C Tables 4.2.6.8 and 6.1.1.4'

loop_
_geom_angle_atom_site_label_1
_geom_angle_atom_site_label_2
_geom_angle_atom_site_label_3
_geom_angle_site_symmetry_1
_geom_angle
C4 C3 C2 . 121.40(15)
C4 C3 H3 . 119.3
C2 C3 H3 . 119.3
C12 C11 C10 . 121.27(18)
C12 C11 H8 . 119.4
C10 C11 H8 . 119.4
C11 C12 C13 . 118.32(17)
C11 C12 C15 . 121.2(2)
C13 C12 C15 . 120.5(2)
C9 C10 C11 . 119.39(18)
C9 C10 H7 . 120.3
C11 C10 H7 . 120.3
C14 C13 C12 . 121.56(19)
C14 C13 H9 . 119.2
C12 C13 H9 . 119.2
C13 C14 C9 . 118.99(18)
C13 C14 H10 . 120.5
C9 C14 H10 . 120.5
C12 C15 H11 . 109.5
C12 C15 H12 . 109.5
H11 C15 H12 . 109.5
C12 C15 H13 . 109.5
H11 C15 H13 . 109.5
H12 C15 H13 . 109.5
O2 S1 O3 . 120.64(8)
O2 S1 N3 . 108.22(7)
O3 S1 N3 . 102.99(7)
O2 S1 C9 . 108.30(7)
O3 S1 C9 . 109.34(8)
N3 S1 C9 . 106.44(7)
N2 N3 S1 . 116.86(10)
N2 N3 H6 . 117.5(14)
S1 N3 H6 . 120.1(14)
C7 N2 N3 . 116.77(12)
O1 C8 N1 1 127.08(13)
O1 C8 N1 . 127.08(13)
O1 C8 C7 1 126.55(14)
O1 C8 C7 . 126.55(14)
N1 C8 C7 . 106.37(12)
C10 C9 C14 . 120.46(16)
C10 C9 S1 . 120.21(13)
C14 C9 S1 . 119.30(13)
C8 N1 C1 . 111.45(12)
C8 N1 H1 . 122.9(13)
C1 N1 H1 . 125.6(13)
N2 C7 C6 . 125.84(13)
N2 C7 C8 . 127.94(13)
C6 C7 C8 . 106.08(12)
C2 C1 C6 . 122.19(13)
C2 C1 N1 . 128.49(13)
C6 C1 N1 . 109.32(12)
C4 C5 C6 . 118.32(14)
C4 C5 H5 . 120.8
C6 C5 H5 . 120.8
C1 C2 C3 . 117.32(14)
C1 C2 H2 . 121.3
C3 C2 H2 . 121.3
C5 C6 C1 . 119.77(13)
C5 C6 C7 . 133.54(13)
C1 C6 C7 . 106.69(12)
C5 C4 C3 . 120.90(14)
C5 C4 H4 . 119.5
C3 C4 H4 . 119.5

loop_
_geom_bond_atom_site_label_1
_geom_bond_atom_site_label_2
_geom_bond_site_symmetry_2
_geom_bond_distance
C3 C4 . 1.385(2)
C3 C2 . 1.389(2)
C3 H3 . 0.9300
C11 C12 . 1.372(3)
C11 C10 . 1.388(3)
C11 H8 . 0.9300
C12 C13 . 1.383(3)
C12 C15 . 1.505(3)
C10 C9 . 1.373(2)
C10 H7 . 0.9300
C13 C14 . 1.380(3)
C13 H9 . 0.9300
C14 C9 . 1.383(2)
C14 H10 . 0.9300
C15 H11 . 0.9600
C15 H12 . 0.9600
C15 H13 . 0.9600
S1 O2 . 1.4212(12)
S1 O3 . 1.4239(12)
S1 N3 . 1.6488(13)
S1 C9 . 1.7560(15)
N3 N2 . 1.3636(17)
N3 H6 . 0.83(2)
N2 C7 . 1.2853(18)
C8 O1 1 1.2329(17)
C8 O1 . 1.2329(17)
C8 N1 . 1.3471(19)
C8 C7 . 1.5060(19)
N1 C1 . 1.4103(18)
N1 H1 . 0.86(2)
C7 C6 . 1.456(2)
C1 C2 . 1.371(2)
C1 C6 . 1.3991(19)
C5 C4 . 1.383(2)
C5 C6 . 1.3886(19)
C5 H5 . 0.9300
C2 H2 . 0.9300
C4 H4 . 0.9300

loop_
_geom_hbond_atom_site_label_D
_geom_hbond_atom_site_label_H
_geom_hbond_atom_site_label_A
_geom_hbond_site_symmetry_A
_geom_hbond_distance_DH
_geom_hbond_distance_HA
_geom_hbond_distance_DA
_geom_hbond_angle_DHA
N3 H6 O1 1 0.83(2) 2.08(2) 2.7539(17) 138.3(19)
N1 H1 O1 3_575 0.86(2) 2.04(2) 2.9029(16) 172.9(18)

loop_
_geom_torsion_atom_site_label_1
_geom_torsion_atom_site_label_2
_geom_torsion_atom_site_label_3
_geom_torsion_atom_site_label_4
_geom_torsion_site_symmetry_1
_geom_torsion_site_symmetry_4
_geom_torsion
C10 C11 C12 C13 . . -0.7(3)
C10 C11 C12 C15 . . 178.77(19)
C12 C11 C10 C9 . . 0.5(3)
C11 C12 C13 C14 . . 0.1(3)
C15 C12 C13 C14 . . -179.4(2)
C12 C13 C14 C9 . . 0.7(3)
O2 S1 N3 N2 . . 51.10(13)
O3 S1 N3 N2 . . 179.90(11)
C9 S1 N3 N2 . . -65.12(13)
S1 N3 N2 C7 . . 162.65(11)
N1 C8 O1 O1 . 1 0.00(10)
C7 C8 O1 O1 . 1 0.00(14)
C11 C10 C9 C14 . . 0.3(3)
C11 C10 C9 S1 . . 178.32(14)
C13 C14 C9 C10 . . -0.9(3)
C13 C14 C9 S1 . . -178.95(16)
O2 S1 C9 C10 . . 8.34(16)
O3 S1 C9 C10 . . -124.90(15)
N3 S1 C9 C10 . . 124.50(14)
O2 S1 C9 C14 . . -173.62(14)
O3 S1 C9 C14 . . 53.14(16)
N3 S1 C9 C14 . . -57.46(15)
O1 C8 N1 C1 1 . -177.97(14)
O1 C8 N1 C1 . . -177.97(14)
C7 C8 N1 C1 . . 0.88(16)
N3 N2 C7 C6 . . -179.42(13)
N3 N2 C7 C8 . . -4.3(2)
O1 C8 C7 N2 1 . 4.0(2)
O1 C8 C7 N2 . . 4.0(2)
N1 C8 C7 N2 . . -174.84(14)
O1 C8 C7 C6 1 . 179.91(14)
O1 C8 C7 C6 . . 179.91(14)
N1 C8 C7 C6 . . 1.06(15)
C8 N1 C1 C2 . . 177.47(14)
C8 N1 C1 C6 . . -2.60(16)
C6 C1 C2 C3 . . -2.3(2)
N1 C1 C2 C3 . . 177.61(14)
C4 C3 C2 C1 . . -0.5(2)
C4 C5 C6 C1 . . -1.2(2)
C4 C5 C6 C7 . . 178.95(15)
C2 C1 C6 C5 . . 3.2(2)
N1 C1 C6 C5 . . -176.70(13)
C2 C1 C6 C7 . . -176.92(13)
N1 C1 C6 C7 . . 3.15(15)
N2 C7 C6 C5 . . -6.7(3)
C8 C7 C6 C5 . . 177.26(16)
N2 C7 C6 C1 . . 173.44(14)
C8 C7 C6 C1 . . -2.56(15)
C6 C5 C4 C3 . . -1.5(2)
C2 C3 C4 C5 . . 2.4(3)
